data_7052071
loop_
_publ_author_name
'Sergio Andr\'es P\'erez Guar\`in'
'Derek Tsang'
'W. G. Skene'

_publ_section_title
;
 Spectroscopic studies of a fluorescent fluoresceinophane formed via a
 practical synthetic route
;
_journal_issue 2
_journal_name_full 'New Journal of Chemistry'
_journal_page_first 210
_journal_paper_doi 10.1039/b611060f
_journal_volume 31
_journal_year 2007
_chemical_formula_moiety 'C31 H32 O5'
_chemical_formula_sum 'C31 H32 O5'
_chemical_formula_weight 484.60
_chemical_name_systematic ' ?'
_space_group_IT_number 2
_symmetry_cell_setting triclinic
_symmetry_space_group_name_Hall '-P 1'
_symmetry_space_group_name_H-M 'P -1'
_cell_angle_alpha 91.972(5)
_cell_angle_beta 102.869(5)
_cell_angle_gamma 92.200(5)
_cell_formula_units_Z 2
_cell_length_a 7.8781(2)
_cell_length_b 12.7652(3)
_cell_length_c 12.8795(3)
_cell_measurement_temperature 173
_cell_volume 1260.54(6)
_computing_publication_material CIFGEN_IN_OpenMoleN_(_1997)
_computing_structure_refinement LSFM_OpenMoleN_(_1997)
_computing_structure_solution Direct_methods_(SIR,_Burla_et_al.,_1989)
_diffrn_ambient_temperature 173
_diffrn_measurement_details
;
11722 reflections were collected using program Collect
("Collect" Data collection software, Nonius B.V., 1998)
The conditions were as follow : crystal to detector distance = 36. mm.
Scan angle = 2.0 deg 1 scans of 88 sec per frame.
Data collection was divided into 2 set(s)
with the following starting angles and number of frames :

Set 1 Theta = 9.80 Omega = 0.00 Kappa = 0.00 91 frames
Set 2 Theta = -9.50 Kappa = 134.00 Phi = 0.00 26 frames
Friedel pairs were averaged. Internal R = 0.04
;
_diffrn_measurement_device_type KappaCCD
_diffrn_measurement_method '\p scans'
_diffrn_radiation_monochromator graphite
_diffrn_radiation_type Mo-K\a
_diffrn_radiation_wavelength 0.71073
_diffrn_reflns_av_R_equivalents 0.040
_diffrn_reflns_av_sigmaI/netI 0.333
_diffrn_reflns_limit_h_max 8
_diffrn_reflns_limit_h_min -11
_diffrn_reflns_limit_k_max 18
_diffrn_reflns_limit_k_min -18
_diffrn_reflns_limit_l_max 18
_diffrn_reflns_limit_l_min -18
_diffrn_reflns_number 11722
_diffrn_reflns_theta_max 30.99
_diffrn_reflns_theta_min 2.5
_diffrn_source xray_tube
_diffrn_standards_decay_% 0
_exptl_absorpt_coefficient_mu 0.086
_exptl_absorpt_correction_type none
_exptl_crystal_colour colorless
_exptl_crystal_density_diffrn 1.28
_exptl_crystal_density_method none
_exptl_crystal_description prism
_exptl_crystal_F_000 516
_exptl_crystal_size_max 0.25
_exptl_crystal_size_mid 0.14
_exptl_crystal_size_min 0.10
_refine_diff_density_max 0.297
_refine_diff_density_min -0.087
_refine_ls_extinction_method none
_refine_ls_goodness_of_fit_all 3.963
_refine_ls_goodness_of_fit_ref 1.083
_refine_ls_hydrogen_treatment noref
_refine_ls_matrix_type full
_refine_ls_number_constraints 0
_refine_ls_number_parameters 325
_refine_ls_number_reflns 4243
_refine_ls_number_restraints 0
_refine_ls_R_factor_all 0.120
_refine_ls_R_factor_gt 0.047
_refine_ls_shift/esd_mean 0.001
_refine_ls_shift/su_max 0.005
_refine_ls_structure_factor_coef F
_refine_ls_weighting_scheme sigma
_refine_ls_wR_factor_all 0.232
_refine_ls_wR_factor_ref 0.064
_reflns_number_gt 4243
_reflns_number_total 8005
_reflns_threshold_expression >3.0\s(I)
_cod_data_source_file b611060f.txt
_cod_data_source_block st1276
_cod_original_cell_volume 1260.54(5)
_cod_original_sg_symbol_H-M P-1
_cod_database_code 7052071

loop_
_symmetry_equiv_pos_as_xyz
x,y,z
-x,-y,-z

loop_
_atom_site_label
_atom_site_fract_x
_atom_site_fract_y
_atom_site_fract_z
_atom_site_U_iso_or_equiv
_atom_site_adp_type
_atom_site_calc_flag
_atom_site_calc_attached_atom
_atom_site_type_symbol
C1 -0.0983(2) 0.2872(1) 0.4031(1) 0.0224(7) Uani ? ? C
C2 -0.1753(2) 0.2580(1) 0.4868(1) 0.0267(7) Uani ? ? C
C3 -0.1039(2) 0.2978(1) 0.5885(1) 0.0257(7) Uani ? ? C
C4 0.0432(2) 0.3673(1) 0.6112(1) 0.0212(6) Uani ? ? C
C5 0.1159(2) 0.3939(1) 0.5247(1) 0.0211(6) Uani ? ? C
C6 0.0486(2) 0.3547(1) 0.4225(1) 0.0228(6) Uani ? ? C
O1 0.2621(1) 0.45956(8) 0.53950(7) 0.0246(5) Uani ? ? O
C7 0.3394(2) 0.5026(1) 0.6380(1) 0.0207(6) Uani ? ? C
C8 0.4841(2) 0.5659(1) 0.6460(1) 0.0248(7) Uani ? ? C
C9 0.5727(2) 0.6146(1) 0.7468(1) 0.0260(7) Uani ? ? C
O2 0.7064(2) 0.67283(9) 0.75710(9) 0.0373(6) Uani ? ? O
C10 0.4973(2) 0.5925(1) 0.8386(1) 0.0267(7) Uani ? ? C
C11 0.3553(2) 0.5283(1) 0.8293(1) 0.0248(7) Uani ? ? C
C12 0.2667(2) 0.4785(1) 0.7288(1) 0.0211(6) Uani ? ? C
C13 0.1244(2) 0.4098(1) 0.7161(1) 0.0207(6) Uani ? ? C
C14 0.0532(2) 0.3794(1) 0.8095(1) 0.0215(6) Uani ? ? C
C15 -0.0996(2) 0.4225(1) 0.8241(1) 0.0320(8) Uani ? ? C
C16 -0.1637(2) 0.4010(1) 0.9140(1) 0.0373(8) Uani ? ? C
C17 -0.0749(2) 0.3376(1) 0.9898(1) 0.0351(8) Uani ? ? C
C18 0.0767(2) 0.2939(1) 0.9765(1) 0.0273(7) Uani ? ? C
C19 0.1413(2) 0.3128(1) 0.8860(1) 0.0207(6) Uani ? ? C
C20 0.3035(2) 0.2606(1) 0.8770(1) 0.0236(7) Uani ? ? C
O3 0.4121(2) 0.2358(1) 0.95194(9) 0.0395(7) Uani ? ? O
O4 0.3136(1) 0.24107(8) 0.77579(8) 0.0251(5) Uani ? ? O
C21 0.4706(2) 0.1915(1) 0.7613(1) 0.0294(7) Uani ? ? C
C22 0.4723(2) 0.1915(1) 0.6449(1) 0.0297(7) Uani ? ? C
C23 0.3251(2) 0.1273(1) 0.5712(1) 0.0291(7) Uani ? ? C
C24 0.3469(2) 0.1193(1) 0.4567(1) 0.0292(7) Uani ? ? C
C25 0.2068(2) 0.0526(1) 0.3809(1) 0.0321(8) Uani ? ? C
C26 0.2359(2) 0.0450(1) 0.2680(1) 0.0345(8) Uani ? ? C
C27 0.1080(3) -0.0297(1) 0.1908(1) 0.0393(9) Uani ? ? C
C28 -0.0835(3) -0.0068(1) 0.1803(1) 0.0354(9) Uani ? ? C
C29 -0.1339(3) 0.1002(1) 0.1372(1) 0.0319(8) Uani ? ? C
C30 -0.3049(2) 0.1367(1) 0.1593(1) 0.0321(8) Uani ? ? C
C31 -0.2907(2) 0.1699(1) 0.2747(1) 0.0284(8) Uani ? ? C
O5 -0.1587(1) 0.25364(8) 0.30002(8) 0.0264(5) Uani ? ? O
H1 -0.2754 0.2114 0.4733 0.0348 Uiso calc C2 H
H2 -0.1557 0.2775 0.6451 0.0332 Uiso calc C3 H
H3 0.1018 0.3735 0.3660 0.0291 Uiso calc C6 H
H4 0.5276 0.5783 0.5842 0.0319 Uiso calc C8 H
H5 0.5503 0.6245 0.9064 0.0354 Uiso calc C10 H
H6 0.3119 0.5152 0.8910 0.0321 Uiso calc C11 H
H7 -0.1609 0.4670 0.7724 0.0402 Uiso calc C15 H
H8 -0.2689 0.4302 0.9230 0.0460 Uiso calc C16 H
H9 -0.1180 0.3239 1.0515 0.0436 Uiso calc C17 H
H10 0.1377 0.2505 1.0293 0.0355 Uiso calc C18 H
H11 0.4702 0.1215 0.7839 0.0383 Uiso calc C21 H
H12 0.5708 0.2298 0.8017 0.0383 Uiso calc C21 H
H13 0.5792 0.1644 0.6365 0.0374 Uiso calc C22 H
H14 0.4663 0.2620 0.6238 0.0374 Uiso calc C22 H
H15 0.2185 0.1594 0.5719 0.0368 Uiso calc C23 H
H16 0.3212 0.0586 0.5968 0.0368 Uiso calc C23 H
H17 0.4560 0.0899 0.4570 0.0371 Uiso calc C24 H
H18 0.3468 0.1881 0.4309 0.0371 Uiso calc C24 H
H19 0.0975 0.0825 0.3788 0.0410 Uiso calc C25 H
H20 0.2048 -0.0161 0.4068 0.0410 Uiso calc C25 H
H21 0.3501 0.0218 0.2716 0.0448 Uiso calc C26 H
H22 0.2270 0.1130 0.2403 0.0448 Uiso calc C26 H
H23 0.1247 -0.0989 0.2148 0.0523 Uiso calc C27 H
H24 0.1337 -0.0255 0.1224 0.0523 Uiso calc C27 H
H25 -0.1090 -0.0105 0.2488 0.0484 Uiso calc C28 H
H26 -0.1519 -0.0593 0.1334 0.0484 Uiso calc C28 H
H27 -0.1444 0.0964 0.0623 0.0441 Uiso calc C29 H
H28 -0.0437 0.1504 0.1692 0.0441 Uiso calc C29 H
H29 -0.3904 0.0807 0.1404 0.0446 Uiso calc C30 H
H30 -0.3402 0.1947 0.1166 0.0446 Uiso calc C30 H
H31 -0.2581 0.1127 0.3190 0.0381 Uiso calc C31 H
H32 -0.3990 0.1939 0.2845 0.0381 Uiso calc C31 H

loop_
_atom_site_aniso_label
_atom_site_aniso_U_11
_atom_site_aniso_U_22
_atom_site_aniso_U_33
_atom_site_aniso_U_12
_atom_site_aniso_U_13
_atom_site_aniso_U_23
_atom_site_aniso_type_symbol
C1 0.0247(7) 0.0243(7) 0.0186(6) 0.0030(6) 0.0034(5) 0.0003(6) C
C2 0.0234(7) 0.0301(8) 0.0271(7) -0.0057(6) 0.0073(6) 0.0026(6) C
C3 0.0252(7) 0.0304(7) 0.0221(6) -0.0022(6) 0.0077(5) 0.0047(6) C
C4 0.0232(6) 0.0225(6) 0.0184(6) 0.0030(6) 0.0071(5) 0.0030(5) C
C5 0.0226(7) 0.0198(6) 0.0210(6) 0.0002(6) 0.0068(5) 0.0021(5) C
C6 0.0238(7) 0.0247(7) 0.0202(6) 0.0005(6) 0.0080(5) 0.0024(5) C
O1 0.0258(5) 0.0304(5) 0.0191(4) -0.0063(4) 0.0081(4) -0.0014(4) O
C7 0.0228(7) 0.0205(6) 0.0189(6) 0.0031(6) 0.0058(5) -0.0003(5) C
C8 0.0241(7) 0.0292(7) 0.0216(6) -0.0010(6) 0.0083(5) 0.0006(6) C
C9 0.0252(7) 0.0243(7) 0.0287(7) 0.0011(6) 0.0068(6) -0.0011(6) C
O2 0.0338(6) 0.0421(6) 0.0365(6) -0.0132(5) 0.0089(5) -0.0064(5) O
C10 0.0305(8) 0.0273(8) 0.0229(7) 0.0012(7) 0.0047(6) -0.0034(6) C
C11 0.0298(7) 0.0257(7) 0.0199(6) 0.0036(6) 0.0082(6) -0.0003(6) C
C12 0.0237(7) 0.0206(6) 0.0193(6) 0.0047(6) 0.0079(5) 0.0021(5) C
C13 0.0231(6) 0.0203(6) 0.0191(6) 0.0057(6) 0.0071(5) 0.0036(5) C
C14 0.0229(6) 0.0239(7) 0.0181(6) 0.0005(6) 0.0071(5) -0.0004(5) C
C15 0.0330(8) 0.0350(8) 0.0285(7) 0.0102(7) 0.0124(6) 0.0079(6) C
C16 0.0343(7) 0.0430(9) 0.0351(7) 0.0089(7) 0.0199(6) 0.0024(7) C
C17 0.0429(8) 0.0365(9) 0.0275(7) -0.0007(7) 0.0215(6) 0.0025(6) C
C18 0.0361(8) 0.0266(7) 0.0211(6) -0.0008(7) 0.0104(6) 0.0033(6) C
C19 0.0245(7) 0.0203(6) 0.0178(6) -0.0028(6) 0.0052(5) -0.0011(5) C
C20 0.0270(7) 0.0255(7) 0.0192(6) 0.0017(6) 0.0044(6) -0.0009(6) C
O3 0.0423(7) 0.0657(8) 0.0222(5) 0.0235(6) -0.0029(5) -0.0027(6) O
O4 0.0249(5) 0.0302(5) 0.0211(5) 0.0090(4) 0.0061(4) 0.0002(4) O
C21 0.0253(7) 0.0358(8) 0.0279(7) 0.0101(6) 0.0065(6) -0.0010(7) C
C22 0.0254(7) 0.0330(8) 0.0313(7) 0.0035(6) 0.0132(6) 0.0004(7) C
C23 0.0279(7) 0.0301(8) 0.0294(7) 0.0046(6) 0.0110(6) 0.0014(6) C
C24 0.0312(7) 0.0291(8) 0.0276(7) 0.0038(6) 0.0112(6) 0.0001(6) C
C25 0.0329(8) 0.0304(8) 0.0331(8) 0.0033(7) 0.0116(6) -0.0014(7) C
C26 0.0380(9) 0.0376(9) 0.0286(8) 0.0048(7) 0.0096(7) -0.0038(7) C
C27 0.051(1) 0.0339(9) 0.0348(9) 0.0024(8) 0.0100(8) -0.0085(7) C
C28 0.047(1) 0.0276(8) 0.0344(8) -0.0041(8) 0.0051(8) -0.0050(7) C
C29 0.048(1) 0.0320(8) 0.0212(7) -0.0020(8) 0.0074(7) -0.0014(6) C
C30 0.0381(9) 0.0314(8) 0.0277(8) -0.0056(7) -0.0034(7) 0.0015(7) C
C31 0.0257(8) 0.0290(8) 0.0308(8) -0.0035(7) 0.0022(6) -0.0011(7) C
O5 0.0305(6) 0.0298(5) 0.0202(5) -0.0067(5) 0.0033(4) -0.0011(4) O

loop_
_atom_type_symbol
_atom_type_description
_atom_type_scat_dispersion_real
_atom_type_scat_dispersion_imag
_atom_type_scat_source
C ? 0.002 0.002 International_Tables_Vol_IV_Table_2.3.1
H ? 0.000 0.000 International_Tables_Vol_IV_Table_2.3.1
O ? 0.008 0.006 International_Tables_Vol_IV_Table_2.3.1

loop_
_geom_angle_atom_site_label_1
_geom_angle_atom_site_label_2
_geom_angle_atom_site_label_3
_geom_angle
_geom_angle_site_symmetry_1
_geom_angle_site_symmetry_2
_geom_angle_site_symmetry_3
_geom_angle_publ_flag
C2 C1 C6 120.6(1) . . . ?
C2 C1 O5 124.1(1) . . . ?
C6 C1 O5 115.3(1) . . . ?
C1 C2 C3 119.2(2) . . . ?
C2 C3 C4 122.0(1) . . . ?
C3 C4 C5 116.7(1) . . . ?
C3 C4 C13 124.2(1) . . . ?
C5 C4 C13 119.1(1) . . . ?
C4 C5 C6 122.7(1) . . . ?
C4 C5 O1 120.8(1) . . . ?
C6 C5 O1 116.5(1) . . . ?
C1 C6 C5 118.9(1) . . . ?
C5 O1 C7 121.2(1) . . . ?
O1 C7 C8 117.5(1) . . . ?
O1 C7 C12 119.7(1) . . . ?
C8 C7 C12 122.9(2) . . . ?
C7 C8 C9 120.9(1) . . . ?
C8 C9 O2 122.6(2) . . . ?
C8 C9 C10 116.6(1) . . . ?
O2 C9 C10 120.9(2) . . . ?
C9 C10 C11 121.6(2) . . . ?
C10 C11 C12 122.1(1) . . . ?
C7 C12 C11 115.9(1) . . . ?
C7 C12 C13 119.9(1) . . . ?
C11 C12 C13 124.1(1) . . . ?
C4 C13 C12 119.3(1) . . . ?
C4 C13 C14 119.9(1) . . . ?
C12 C13 C14 120.8(1) . . . ?
C13 C14 C15 119.0(1) . . . ?
C13 C14 C19 121.7(1) . . . ?
C15 C14 C19 119.2(1) . . . ?
C14 C15 C16 120.4(2) . . . ?
C15 C16 C17 120.2(2) . . . ?
C16 C17 C18 120.1(1) . . . ?
C17 C18 C19 120.6(2) . . . ?
C14 C19 C18 119.4(1) . . . ?
C14 C19 C20 123.6(1) . . . ?
C18 C19 C20 117.0(1) . . . ?
C19 C20 O3 124.1(1) . . . ?
C19 C20 O4 112.9(1) . . . ?
O3 C20 O4 123.1(1) . . . ?
C20 O4 C21 115.7(1) . . . ?
O4 C21 C22 108.1(1) . . . ?
C21 C22 C23 115.6(1) . . . ?
C22 C23 C24 112.9(1) . . . ?
C23 C24 C25 114.9(1) . . . ?
C24 C25 C26 113.0(2) . . . ?
C25 C26 C27 115.1(2) . . . ?
C26 C27 C28 114.8(1) . . . ?
C27 C28 C29 114.7(2) . . . ?
C28 C29 C30 114.1(2) . . . ?
C29 C30 C31 113.1(2) . . . ?
C30 C31 O5 106.6(1) . . . ?
C1 O5 C31 119.3(1) . . . ?

loop_
_geom_bond_atom_site_label_1
_geom_bond_atom_site_label_2
_geom_bond_distance
_geom_bond_site_symmetry_1
_geom_bond_site_symmetry_2
_geom_bond_publ_flag
C1 C2 1.403(2) . . ?
C1 C6 1.387(2) . . ?
C1 O5 1.355(2) . . ?
C2 C3 1.377(2) . . ?
C3 C4 1.403(2) . . ?
C4 C5 1.407(2) . . ?
C4 C13 1.438(2) . . ?
C5 C6 1.374(2) . . ?
C5 O1 1.372(2) . . ?
O1 C7 1.366(2) . . ?
C7 C8 1.354(2) . . ?
C7 C12 1.449(2) . . ?
C8 C9 1.437(2) . . ?
C9 O2 1.246(2) . . ?
C9 C10 1.468(2) . . ?
C10 C11 1.342(2) . . ?
C11 C12 1.440(2) . . ?
C12 C13 1.373(2) . . ?
C13 C14 1.494(2) . . ?
C14 C15 1.390(2) . . ?
C14 C19 1.404(2) . . ?
C15 C16 1.394(2) . . ?
C16 C17 1.375(2) . . ?
C17 C18 1.380(2) . . ?
C18 C19 1.396(2) . . ?
C19 C20 1.489(2) . . ?
C20 O3 1.199(2) . . ?
C20 O4 1.339(2) . . ?
O4 C21 1.457(2) . . ?
C21 C22 1.501(2) . . ?
C22 C23 1.516(3) . . ?
C23 C24 1.522(2) . . ?
C24 C25 1.512(3) . . ?
C25 C26 1.522(2) . . ?
C26 C27 1.525(3) . . ?
C27 C28 1.524(3) . . ?
C28 C29 1.525(3) . . ?
C29 C30 1.524(3) . . ?
C30 C31 1.511(2) . . ?
C31 O5 1.439(2) . . ?

loop_
_geom_contact_atom_site_label_1
_geom_contact_atom_site_label_2
_geom_contact_distance
_geom_contact_site_symmetry_1
_geom_contact_site_symmetry_2
_geom_contact_publ_flag
? ? ? ? ? ?
